data_4507380
loop_
_publ_author_name
'Fern\'andez-Mato, Antonio'
'Garc\'ia, Marcos D.'
'Peinador, Carlos'
'Quintela, Jos\'e M.'
'S\'anchez-And\'ujar, Manuel'
'Pato-Dold\'an, Breog\'an'
'Se\~nar\'is-Rodr\'iguez, M. Antonia'
'Tordera, Daniel'
'Bolink, Henk J.'

_publ_section_title
;
 Polymorphism-Triggered Reversible Thermochromic Fluorescence of a Simple
 1,8-Naphthyridine
;
_journal_issue 2
_journal_name_full 'Crystal Growth &amp; Design'
_journal_page_first 460
_journal_paper_doi 10.1021/cg301656x
_journal_volume 13
_journal_year 2013
_chemical_formula_sum 'C25 H20 N3 O3'
_chemical_formula_weight 410.44
_chemical_name_systematic
;
 ?
;
_space_group_IT_number 61
_symmetry_cell_setting orthorhombic
_symmetry_space_group_name_Hall '-P 2ac 2ab'
_symmetry_space_group_name_H-M 'P b c a'
_atom_sites_solution_hydrogens geom
_atom_sites_solution_primary direct
_atom_sites_solution_secondary difmap
_audit_creation_method SHELXL-97
_cell_angle_alpha 90.00
_cell_angle_beta 90.00
_cell_angle_gamma 90.00
_cell_formula_units_Z 8
_cell_length_a 15.9397(6)
_cell_length_b 9.6503(4)
_cell_length_c 26.8957(12)
_cell_measurement_reflns_used 2408
_cell_measurement_temperature 100(2)
_cell_measurement_theta_max 43.511
_cell_measurement_theta_min 5.788
_cell_volume 4137.2(3)
_computing_cell_refinement 'SAINT V7.68A (Bruker: Madison, 2009 ) in Apex2 suite.'
_computing_data_collection 'Apex2, Bruker Instrument Service v2010, 1-2'
_computing_data_reduction 'SAINT and XPREP Version 2008/2 (Sheldrick, Bruker AXS Inc.)'
_computing_structure_refinement 'XL Version 2008/4 (George M. Sheldrick, Acta Cryst. (2008). A64, 112-122)'
_computing_structure_solution 'XS Version 2008/1 (George M. Sheldrick, Acta Cryst. (2008). A64, 112-122)'
_diffrn_ambient_temperature 100(2)
_diffrn_measured_fraction_theta_full 0.995
_diffrn_measured_fraction_theta_max 0.995
_diffrn_radiation_monochromator graphite
_diffrn_radiation_source 'fine-focus sealed tube'
_diffrn_radiation_type MoK\a
_diffrn_radiation_wavelength 0.71073
_diffrn_reflns_av_R_equivalents 0.1075
_diffrn_reflns_av_sigmaI/netI 0.0493
_diffrn_reflns_limit_h_max 18
_diffrn_reflns_limit_h_min -18
_diffrn_reflns_limit_k_max 11
_diffrn_reflns_limit_k_min -11
_diffrn_reflns_limit_l_max 32
_diffrn_reflns_limit_l_min -32
_diffrn_reflns_number 38540
_diffrn_reflns_theta_full 25.12
_diffrn_reflns_theta_max 25.12
_diffrn_reflns_theta_min 1.51
_exptl_absorpt_coefficient_mu 0.088
_exptl_absorpt_correction_T_max 0.9947
_exptl_absorpt_correction_T_min 0.9597
_exptl_absorpt_correction_type multi-scan
_exptl_absorpt_process_details 'SADABS Version 2008/1 (Sheldrick, Bruker AXS Inc.)'
_exptl_crystal_colour yellow
_exptl_crystal_density_diffrn 1.318
_exptl_crystal_density_method 'not measured'
_exptl_crystal_description needle
_exptl_crystal_F_000 1720
_exptl_crystal_size_max 0.47
_exptl_crystal_size_mid 0.08
_exptl_crystal_size_min 0.06
_refine_diff_density_max 0.621
_refine_diff_density_min -0.469
_refine_diff_density_rms 0.128
_refine_ls_extinction_method none
_refine_ls_goodness_of_fit_ref 1.089
_refine_ls_hydrogen_treatment mixed
_refine_ls_matrix_type full
_refine_ls_number_parameters 360
_refine_ls_number_reflns 3669
_refine_ls_number_restraints 0
_refine_ls_restrained_S_all 1.089
_refine_ls_R_factor_all 0.0922
_refine_ls_R_factor_gt 0.0504
_refine_ls_shift/su_max 0.000
_refine_ls_shift/su_mean 0.000
_refine_ls_structure_factor_coef Fsqd
_refine_ls_weighting_details 'calc w=1/[\s^2^(Fo^2^)+(0.1010P)^2^+0.0000P] where P=(Fo^2^+2Fc^2^)/3'
_refine_ls_weighting_scheme calc
_refine_ls_wR_factor_gt 0.1261
_refine_ls_wR_factor_ref 0.1664
_reflns_number_gt 2521
_reflns_number_total 3669
_reflns_threshold_expression >2\s(I)
_cod_data_source_file cg301656x_si_002.cif
_cod_data_source_block 1101112_b1_1s
_cod_depositor_comments
;
The following automatic conversions were performed:

'_symmetry_cell_setting' value 'Orthorhombic' changed to
'orthorhombic' according to
/home/saulius/struct/CIF-dictionaries/cif_core.dic dictionary named
'cif_core.dic' version 2.4.2 from 2011-04-26.

Automatic conversion script
Id: cif_fix_values 1891 2012-01-12 08:04:46Z andrius 
;
_cod_original_sg_symbol_H-M Pbca
_cod_database_code 4507380

loop_
_symmetry_equiv_pos_as_xyz
'x, y, z'
'-x+1/2, -y, z+1/2'
'-x, y+1/2, -z+1/2'
'x+1/2, -y+1/2, -z'
'-x, -y, -z'
'x-1/2, y, -z-1/2'
'x, -y-1/2, z-1/2'
'-x-1/2, y-1/2, z'

loop_
_atom_site_label
_atom_site_type_symbol
_atom_site_fract_x
_atom_site_fract_y
_atom_site_fract_z
_atom_site_U_iso_or_equiv
_atom_site_adp_type
_atom_site_occupancy
_atom_site_symmetry_multiplicity
_atom_site_calc_flag
H17A H -0.0026(16) 0.778(3) 0.9092(9) 0.016(7) Uiso 1 1 d
H22 H 0.5256(18) 0.781(3) 1.0057(11) 0.022(7) Uiso 1 1 d
H18B H -0.0470(19) 1.063(4) 0.9275(11) 0.028(8) Uiso 1 1 d
H18A H -0.0504(19) 0.945(3) 0.9698(12) 0.030(8) Uiso 1 1 d
H23 H 0.6147(17) 0.917(3) 0.9564(9) 0.013(7) Uiso 1 1 d
H16A H 0.0163(18) 0.234(3) 0.7671(12) 0.026(8) Uiso 1 1 d
H16C H -0.0121(19) 0.363(4) 0.7334(11) 0.030(8) Uiso 1 1 d
H17B H 0.0046(17) 0.909(3) 0.8683(11) 0.019(7) Uiso 1 1 d
H24 H 0.561(2) 1.019(3) 0.8849(11) 0.026(8) Uiso 1 1 d
H11 H 0.317(2) 0.328(3) 0.6402(11) 0.031(8) Uiso 1 1 d
H18C H -0.115(2) 0.946(4) 0.9232(12) 0.040(9) Uiso 1 1 d
H10 H 0.3492(19) 0.474(3) 0.7069(10) 0.019(7) Uiso 1 1 d
H25 H 0.4219(18) 0.977(3) 0.8597(11) 0.023(8) Uiso 1 1 d
H5 H 0.419(2) 0.668(3) 0.8525(11) 0.029(8) Uiso 1 1 d
H21 H 0.3854(19) 0.744(3) 0.9826(10) 0.023(8) Uiso 1 1 d
H15C H 0.2064(19) 0.096(3) 0.5682(11) 0.030(8) Uiso 1 1 d
H15B H 0.250(2) 0.250(4) 0.5735(12) 0.035(9) Uiso 1 1 d
H15A H 0.283(2) 0.123(4) 0.6064(13) 0.051(11) Uiso 1 1 d
H14 H 0.1221(19) 0.412(3) 0.7679(11) 0.029(8) Uiso 1 1 d
H16B H -0.049(2) 0.210(3) 0.7210(11) 0.034(9) Uiso 1 1 d
O3 O 0.17493(12) 0.19366(19) 0.62811(7) 0.0223(5) Uani 1 1 d
N2 N 0.19402(13) 0.6131(2) 0.80828(8) 0.0168(5) Uani 1 1 d
O2 O 0.06738(11) 0.2304(2) 0.69859(7) 0.0227(5) Uani 1 1 d
O1 O 0.08879(11) 0.9162(2) 0.92361(7) 0.0202(5) Uani 1 1 d
C19 C 0.24130(15) 0.9914(3) 0.95977(10) 0.0171(6) Uani 1 1 d
C2 C 0.23517(16) 0.8904(3) 0.92132(10) 0.0168(6) Uani 1 1 d
N1 N 0.14182(13) 0.7637(2) 0.86637(8) 0.0168(5) Uani 1 1 d
C6 C 0.34266(17) 0.5667(3) 0.80234(10) 0.0191(6) Uani 1 1 d
N3 N 0.24629(15) 1.0745(3) 0.98998(9) 0.0248(6) Uani 1 1 d
C5 C 0.35943(17) 0.6564(3) 0.83996(10) 0.0190(6) Uani 1 1 d
C14 C 0.15982(17) 0.3917(3) 0.74170(10) 0.0180(6) Uani 1 1 d
C13 C 0.14132(16) 0.3025(3) 0.70351(10) 0.0180(6) Uani 1 1 d
C1 C 0.15415(16) 0.8516(3) 0.90211(10) 0.0168(6) Uani 1 1 d
C4 C 0.29334(16) 0.7306(3) 0.86258(9) 0.0171(6) Uani 1 1 d
C7 C 0.25848(16) 0.5493(3) 0.78634(10) 0.0184(6) Uani 1 1 d
C3 C 0.30547(16) 0.8288(3) 0.90121(9) 0.0168(6) Uani 1 1 d
C12 C 0.20029(17) 0.2790(3) 0.66541(10) 0.0193(6) Uani 1 1 d
C25 C 0.44467(17) 0.9418(3) 0.88884(11) 0.0200(6) Uani 1 1 d
C17 C 0.00660(16) 0.8833(3) 0.90334(11) 0.0224(7) Uani 1 1 d
C10 C 0.29677(18) 0.4294(3) 0.70754(10) 0.0201(6) Uani 1 1 d
C21 C 0.42205(17) 0.8047(3) 0.96253(11) 0.0219(6) Uani 1 1 d
C8 C 0.21103(16) 0.7021(3) 0.84573(9) 0.0162(6) Uani 1 1 d
C16 C 0.00169(18) 0.2625(3) 0.73269(11) 0.0247(7) Uani 1 1 d
C9 C 0.23922(16) 0.4553(3) 0.74465(10) 0.0175(6) Uani 1 1 d
C20 C 0.39222(16) 0.8616(3) 0.91853(10) 0.0184(6) Uani 1 1 d
C18 C -0.05649(19) 0.9682(3) 0.93163(13) 0.0280(7) Uani 1 1 d
C11 C 0.27753(17) 0.3429(3) 0.66796(11) 0.0213(6) Uani 1 1 d
C22 C 0.50494(18) 0.8275(3) 0.97624(11) 0.0245(7) Uani 1 1 d
C24 C 0.52755(18) 0.9644(3) 0.90316(11) 0.0226(7) Uani 1 1 d
C23 C 0.55729(18) 0.9054(3) 0.94669(11) 0.0245(7) Uani 1 1 d
C15 C 0.2346(2) 0.1639(4) 0.59020(13) 0.0325(8) Uani 1 1 d

loop_
_atom_site_aniso_label
_atom_site_aniso_U_11
_atom_site_aniso_U_22
_atom_site_aniso_U_33
_atom_site_aniso_U_23
_atom_site_aniso_U_13
_atom_site_aniso_U_12
O3 0.0203(11) 0.0269(10) 0.0197(10) -0.0057(8) 0.0021(8) -0.0025(8)
N2 0.0123(12) 0.0185(12) 0.0195(12) -0.0002(9) 0.0013(9) -0.0011(9)
O2 0.0113(10) 0.0307(11) 0.0263(11) -0.0031(9) -0.0003(8) -0.0035(8)
O1 0.0099(10) 0.0294(11) 0.0214(10) -0.0052(9) 0.0006(8) 0.0013(8)
C19 0.0070(13) 0.0233(15) 0.0208(14) 0.0016(13) -0.0008(11) 0.0010(11)
C2 0.0119(14) 0.0217(14) 0.0167(13) -0.0003(12) -0.0014(10) 0.0008(11)
N1 0.0126(12) 0.0196(11) 0.0182(12) 0.0002(10) 0.0002(9) 0.0000(9)
C6 0.0173(15) 0.0201(14) 0.0198(15) 0.0022(12) -0.0001(11) -0.0013(11)
N3 0.0164(13) 0.0326(15) 0.0253(13) -0.0060(12) -0.0047(10) 0.0045(11)
C5 0.0125(15) 0.0216(14) 0.0228(15) 0.0019(12) 0.0010(11) -0.0001(11)
C14 0.0135(14) 0.0200(14) 0.0206(15) -0.0015(12) 0.0013(12) 0.0026(11)
C13 0.0121(14) 0.0188(13) 0.0232(15) 0.0027(11) -0.0029(11) -0.0001(11)
C1 0.0116(14) 0.0193(14) 0.0196(14) 0.0024(12) 0.0025(11) 0.0027(11)
C4 0.0152(14) 0.0182(13) 0.0178(14) 0.0024(11) -0.0006(11) -0.0016(11)
C7 0.0151(14) 0.0190(14) 0.0212(15) 0.0029(12) 0.0012(11) -0.0009(11)
C3 0.0142(14) 0.0197(14) 0.0165(13) 0.0050(11) -0.0019(11) -0.0013(11)
C12 0.0192(15) 0.0188(14) 0.0198(14) -0.0005(11) -0.0030(11) 0.0018(11)
C25 0.0158(15) 0.0227(15) 0.0214(15) -0.0006(13) -0.0005(12) 0.0005(11)
C17 0.0080(14) 0.0309(17) 0.0282(17) -0.0026(14) -0.0024(12) -0.0002(12)
C10 0.0150(15) 0.0206(15) 0.0249(16) 0.0022(12) 0.0023(12) -0.0028(12)
C21 0.0173(15) 0.0265(16) 0.0218(15) 0.0001(13) -0.0025(12) -0.0013(12)
C8 0.0128(14) 0.0185(13) 0.0173(14) 0.0021(11) 0.0008(11) 0.0005(11)
C16 0.0141(15) 0.0353(18) 0.0247(17) -0.0010(14) 0.0015(12) 0.0019(13)
C9 0.0133(14) 0.0192(14) 0.0198(14) 0.0001(12) -0.0002(11) 0.0014(11)
C20 0.0126(14) 0.0206(14) 0.0220(14) -0.0041(12) 0.0001(11) 0.0013(11)
C18 0.0130(17) 0.0318(19) 0.039(2) -0.0084(15) -0.0005(13) 0.0008(13)
C11 0.0174(15) 0.0220(15) 0.0246(15) -0.0002(12) 0.0047(12) -0.0020(12)
C22 0.0194(15) 0.0302(16) 0.0240(16) -0.0005(13) -0.0060(13) 0.0017(13)
C24 0.0143(15) 0.0241(15) 0.0295(17) -0.0027(13) 0.0025(13) -0.0033(12)
C23 0.0131(15) 0.0281(16) 0.0323(17) -0.0049(14) -0.0057(13) -0.0013(12)
C15 0.031(2) 0.038(2) 0.0280(18) -0.0135(16) 0.0107(15) -0.0105(16)

loop_
_atom_type_symbol
_atom_type_description
_atom_type_scat_dispersion_real
_atom_type_scat_dispersion_imag
_atom_type_scat_source
C C 0.0033 0.0016 'International Tables Vol C Tables 4.2.6.8 and 6.1.1.4'
H H 0.0000 0.0000 'International Tables Vol C Tables 4.2.6.8 and 6.1.1.4'
N N 0.0061 0.0033 'International Tables Vol C Tables 4.2.6.8 and 6.1.1.4'
O O 0.0106 0.0060 'International Tables Vol C Tables 4.2.6.8 and 6.1.1.4'

loop_
_geom_angle_atom_site_label_1
_geom_angle_atom_site_label_2
_geom_angle_atom_site_label_3
_geom_angle
C12 O3 C15 116.9(2)
C7 N2 C8 117.9(2)
C13 O2 C16 117.2(2)
C1 O1 C17 115.8(2)
N3 C19 C2 178.6(3)
C3 C2 C19 121.6(2)
C3 C2 C1 118.4(2)
C19 C2 C1 120.0(2)
C1 N1 C8 117.5(2)
C5 C6 C7 119.2(2)
C6 C5 C4 119.8(3)
C13 C14 C9 120.6(2)
C14 C13 O2 125.0(2)
C14 C13 C12 120.2(2)
O2 C13 C12 114.8(2)
N1 C1 O1 120.3(2)
N1 C1 C2 124.9(2)
O1 C1 C2 114.8(2)
C5 C4 C8 117.1(2)
C5 C4 C3 123.5(2)
C8 C4 C3 119.4(2)
N2 C7 C6 122.6(2)
N2 C7 C9 117.4(2)
C6 C7 C9 120.0(2)
C2 C3 C4 117.7(2)
C2 C3 C20 122.6(2)
C4 C3 C20 119.7(2)
O3 C12 C11 125.0(2)
O3 C12 C13 115.9(2)
C11 C12 C13 119.1(2)
C20 C25 C24 119.9(3)
O1 C17 C18 107.1(2)
C9 C10 C11 121.2(3)
C20 C21 C22 119.3(3)
N2 C8 N1 114.6(2)
N2 C8 C4 123.2(2)
N1 C8 C4 122.2(2)
C10 C9 C14 118.6(2)
C10 C9 C7 121.5(2)
C14 C9 C7 119.9(2)
C21 C20 C25 120.2(3)
C21 C20 C3 119.9(2)
C25 C20 C3 119.7(2)
C12 C11 C10 120.3(3)
C23 C22 C21 120.7(3)
C23 C24 C25 119.6(3)
C22 C23 C24 120.3(3)

loop_
_geom_bond_atom_site_label_1
_geom_bond_atom_site_label_2
_geom_bond_distance
O3 C12 1.359(3)
O3 C15 1.424(4)
N2 C7 1.335(3)
N2 C8 1.351(3)
O2 C13 1.375(3)
O2 C16 1.426(3)
O1 C1 1.345(3)
O1 C17 1.454(3)
C19 N3 1.145(3)
C19 C2 1.424(4)
C2 C3 1.379(4)
C2 C1 1.441(4)
N1 C1 1.297(3)
N1 C8 1.370(3)
C6 C5 1.358(4)
C6 C7 1.419(4)
C5 C4 1.411(4)
C14 C13 1.372(4)
C14 C9 1.408(4)
C13 C12 1.409(4)
C4 C8 1.415(4)
C4 C3 1.420(4)
C7 C9 1.475(4)
C3 C20 1.493(4)
C12 C11 1.379(4)
C25 C20 1.391(4)
C25 C24 1.393(4)
C17 C18 1.504(4)
C10 C9 1.378(4)
C10 C11 1.387(4)
C21 C20 1.389(4)
C21 C22 1.389(4)
C22 C23 1.376(4)
C24 C23 1.385(4)

loop_
_geom_torsion_atom_site_label_1
_geom_torsion_atom_site_label_2
_geom_torsion_atom_site_label_3
_geom_torsion_atom_site_label_4
_geom_torsion
N3 C19 C2 C3 91(11)
N3 C19 C2 C1 -89(11)
C7 C6 C5 C4 0.1(4)
C9 C14 C13 O2 176.7(2)
C9 C14 C13 C12 -3.2(4)
C16 O2 C13 C14 7.4(4)
C16 O2 C13 C12 -172.7(2)
C8 N1 C1 O1 179.5(2)
C8 N1 C1 C2 0.8(4)
C17 O1 C1 N1 -1.5(4)
C17 O1 C1 C2 177.4(2)
C3 C2 C1 N1 -1.2(4)
C19 C2 C1 N1 178.1(2)
C3 C2 C1 O1 -180.0(2)
C19 C2 C1 O1 -0.6(4)
C6 C5 C4 C8 2.6(4)
C6 C5 C4 C3 -178.4(3)
C8 N2 C7 C6 3.0(4)
C8 N2 C7 C9 -178.4(2)
C5 C6 C7 N2 -3.1(4)
C5 C6 C7 C9 178.3(2)
C19 C2 C3 C4 -179.2(2)
C1 C2 C3 C4 0.1(4)
C19 C2 C3 C20 0.8(4)
C1 C2 C3 C20 -179.9(2)
C5 C4 C3 C2 -177.7(2)
C8 C4 C3 C2 1.3(4)
C5 C4 C3 C20 2.2(4)
C8 C4 C3 C20 -178.8(2)
C15 O3 C12 C11 3.1(4)
C15 O3 C12 C13 -177.6(3)
C14 C13 C12 O3 -177.3(2)
O2 C13 C12 O3 2.8(3)
C14 C13 C12 C11 2.2(4)
O2 C13 C12 C11 -177.8(2)
C1 O1 C17 C18 -178.8(2)
C7 N2 C8 N1 179.9(2)
C7 N2 C8 C4 0.0(4)
C1 N1 C8 N2 -179.2(2)
C1 N1 C8 C4 0.7(4)
C5 C4 C8 N2 -2.8(4)
C3 C4 C8 N2 178.1(2)
C5 C4 C8 N1 177.3(2)
C3 C4 C8 N1 -1.8(4)
C11 C10 C9 C14 0.0(4)
C11 C10 C9 C7 -178.7(3)
C13 C14 C9 C10 2.1(4)
C13 C14 C9 C7 -179.1(2)
N2 C7 C9 C10 153.1(3)
C6 C7 C9 C10 -28.3(4)
N2 C7 C9 C14 -25.6(4)
C6 C7 C9 C14 153.0(3)
C22 C21 C20 C25 -0.7(4)
C22 C21 C20 C3 175.1(3)
C24 C25 C20 C21 0.4(4)
C24 C25 C20 C3 -175.4(3)
C2 C3 C20 C21 77.8(3)
C4 C3 C20 C21 -102.2(3)
C2 C3 C20 C25 -106.4(3)
C4 C3 C20 C25 73.6(3)
O3 C12 C11 C10 179.3(2)
C13 C12 C11 C10 -0.1(4)
C9 C10 C11 C12 -1.0(4)
C20 C21 C22 C23 -0.1(4)
C20 C25 C24 C23 0.7(4)
C21 C22 C23 C24 1.1(4)
C25 C24 C23 C22 -1.4(4)
